data_7018029
loop_
_publ_author_name
'Famengo, Alessia'
'Pinero, Dalice'
'Jeannin, Olivier'
'Guizouarn, Thierry'
'Fourmigu\'e, Marc'

_publ_section_title
;
 Paramagnetic dithiolene complexes as metallo-ligands: ether/thioether
 coordination.
;
_journal_issue 5
_journal_name_full 'Dalton transactions (Cambridge, England : 2003)'
_journal_page_first 1441
_journal_page_last 1443
_journal_paper_doi 10.1039/c1dt12028j
_journal_volume 41
_journal_year 2012
_chemical_compound_source 'synthesis as described'
_chemical_formula_moiety 'C6 H8 Ni0.5 O S4 '
_chemical_formula_sum 'C6 H8 Ni0.5 O S4'
_chemical_formula_weight 253.72
_chemical_name_systematic
;
?
;
_space_group_IT_number 2
_symmetry_cell_setting triclinic
_symmetry_Int_Tables_number 2
_symmetry_space_group_name_Hall '-P 1'
_symmetry_space_group_name_H-M 'P -1'
_atom_sites_solution_hydrogens geom
_atom_sites_solution_primary direct
_atom_sites_solution_secondary difmap
_audit_conform_dict_location ftp://ftp.iucr.org/pub/cif_core.dic
_audit_conform_dict_name cif_core.dic
_audit_conform_dict_version 2.3
_audit_creation_date 2011-05-13T10:07:50-00:00
_audit_creation_method 'WinGX routine CIF_UPDATE'
_cell_angle_alpha 97.483(3)
_cell_angle_beta 114.055(3)
_cell_angle_gamma 99.403(3)
_cell_formula_units_Z 2
_cell_length_a 7.6821(6)
_cell_length_b 8.1203(7)
_cell_length_c 8.7853(6)
_cell_measurement_reflns_used 4263
_cell_measurement_temperature 150(2)
_cell_measurement_theta_max 27.46
_cell_measurement_theta_min 2.6
_cell_measurement_wavelength 0.71073
_cell_volume 481.79(7)
_computing_cell_refinement 'Bruker APEX2 (Bruker, 2006)'
_computing_data_collection 'Bruker APEX2 (Bruker, 2006)'
_computing_data_reduction 'Bruker APEX2 (Bruker, 2006)'
_computing_molecular_graphics 'Ortep-3 for Windows (Farrugia, 1997)'
_computing_publication_material
;
WinGX publication routines (Farrugia, 1999),
CRYSCAL (T. Roisnel, local program)
;
_computing_structure_refinement 'SHELXL-97 (Sheldrick, 1997)'
_computing_structure_solution 'SIR97 (Altomare et al., 1999))'
_diffrn_ambient_temperature 150(2)
_diffrn_detector 'CCD plate'
_diffrn_measured_fraction_theta_full 0.976
_diffrn_measured_fraction_theta_max 0.976
_diffrn_measurement_device_type 'APEXII, Bruker-AXS'
_diffrn_measurement_method 'CCD rotation images, thin slices'
_diffrn_radiation_monochromator graphite
_diffrn_radiation_probe x-ray
_diffrn_radiation_type MoK\a
_diffrn_radiation_wavelength 0.71073
_diffrn_reflns_av_R_equivalents 0.0309
_diffrn_reflns_av_unetI/netI 0.0277
_diffrn_reflns_limit_h_max 9
_diffrn_reflns_limit_h_min -9
_diffrn_reflns_limit_k_max 10
_diffrn_reflns_limit_k_min -10
_diffrn_reflns_limit_l_max 11
_diffrn_reflns_limit_l_min -11
_diffrn_reflns_number 7481
_diffrn_reflns_theta_full 27.46
_diffrn_reflns_theta_max 27.46
_diffrn_reflns_theta_min 2.6
_exptl_absorpt_coefficient_mu 1.876
_exptl_absorpt_correction_T_max 0.687
_exptl_absorpt_correction_T_min 0.609
_exptl_absorpt_correction_type multi-scan
_exptl_absorpt_process_details
;
[Sheldrick, G.M. (2002). SADABS Bruker AXS Inc., Madison, Wisconsin, USA]
;
_exptl_crystal_colour green
_exptl_crystal_density_diffrn 1.749
_exptl_crystal_density_method 'not measured'
_exptl_crystal_description prism
_exptl_crystal_F_000 260
_exptl_crystal_size_max 0.22
_exptl_crystal_size_mid 0.21
_exptl_crystal_size_min 0.2
_refine_diff_density_max 0.586
_refine_diff_density_min -0.245
_refine_diff_density_rms 0.075
_refine_ls_extinction_method none
_refine_ls_goodness_of_fit_ref 1.038
_refine_ls_hydrogen_treatment constr
_refine_ls_matrix_type full
_refine_ls_number_parameters 106
_refine_ls_number_reflns 2157
_refine_ls_number_restraints 0
_refine_ls_restrained_S_all 1.038
_refine_ls_R_factor_all 0.0278
_refine_ls_R_factor_gt 0.0251
_refine_ls_shift/su_max 0.006
_refine_ls_shift/su_mean 0.001
_refine_ls_structure_factor_coef Fsqd
_refine_ls_weighting_details 'calc w=1/[\s^2^(Fo^2^)+(0.0331P)^2^+0.2016P] where P=(Fo^2^+2Fc^2^)/3'
_refine_ls_weighting_scheme calc
_refine_ls_wR_factor_gt 0.0638
_refine_ls_wR_factor_ref 0.0653
_reflns_number_gt 1989
_reflns_number_total 2157
_reflns_threshold_expression >2sigma(I)
_cod_data_source_file c1dt12028j.txt
_cod_data_source_block job
_cod_original_cell_volume 481.79(6)
_cod_original_formula_sum 'C6 H8 Ni0.5 O S4 '
_cod_database_code 7018029

loop_
_symmetry_equiv_pos_as_xyz
'x, y, z'
'-x, -y, -z'

loop_
_atom_site_label
_atom_site_type_symbol
_atom_site_fract_x
_atom_site_fract_y
_atom_site_fract_z
_atom_site_U_iso_or_equiv
_atom_site_adp_type
_atom_site_occupancy
_atom_site_symmetry_multiplicity
_atom_site_calc_flag
_atom_site_refinement_flags
Ni1 Ni 0.5 0.5 0 0.01760(10) Uani 1 2 d S
S5 S 0.60911(7) 0.12705(6) 0.38724(6) 0.02231(12) Uani 1 1 d .
S4 S 0.81061(7) 0.04052(6) 0.11924(6) 0.02208(12) Uani 1 1 d .
S2 S 0.64715(7) 0.31141(6) -0.04538(6) 0.02130(12) Uani 1 1 d .
S3 S 0.47882(6) 0.40064(6) 0.20631(5) 0.01939(12) Uani 1 1 d .
O1 O 1.02033(18) 0.31939(16) 0.46057(16) 0.0228(3) Uani 1 1 d .
C6 C 0.7841(3) 0.2928(3) 0.5745(2) 0.0255(4) Uani 1 1 d .
H6A H 0.7562 0.4054 0.5566 0.031 Uiso 1 1 calc R
H6B H 0.7657 0.2706 0.6758 0.031 Uiso 1 1 calc R
C1 C 0.6752(2) 0.1985(2) 0.1109(2) 0.0187(4) Uani 1 1 d .
C2 C 0.5960(2) 0.2377(2) 0.2236(2) 0.0181(4) Uani 1 1 d .
C3 C 1.0617(3) 0.1735(3) 0.2287(3) 0.0254(4) Uani 1 1 d .
H3A H 1.1493 0.1118 0.2003 0.03 Uiso 1 1 calc R
H3B H 1.0661 0.2801 0.1857 0.03 Uiso 1 1 calc R
C5 C 0.9949(3) 0.2999(3) 0.6093(2) 0.0270(4) Uani 1 1 d .
H5A H 1.083 0.3974 0.7051 0.032 Uiso 1 1 calc R
H5B H 1.0296 0.1934 0.6421 0.032 Uiso 1 1 calc R
C4 C 1.1381(3) 0.2191(3) 0.4199(3) 0.0273(4) Uani 1 1 d .
H4A H 1.132 0.1138 0.4648 0.033 Uiso 1 1 calc R
H4B H 1.2766 0.2849 0.4728 0.033 Uiso 1 1 calc R

loop_
_atom_site_aniso_label
_atom_site_aniso_U_11
_atom_site_aniso_U_22
_atom_site_aniso_U_33
_atom_site_aniso_U_23
_atom_site_aniso_U_13
_atom_site_aniso_U_12
Ni1 0.01628(17) 0.02083(18) 0.01633(17) 0.00587(12) 0.00687(13) 0.00542(13)
S5 0.0215(2) 0.0239(2) 0.0240(2) 0.01087(19) 0.01079(19) 0.00539(18)
S4 0.0202(2) 0.0188(2) 0.0244(2) 0.00091(18) 0.00776(18) 0.00556(18)
S2 0.0238(2) 0.0256(3) 0.0185(2) 0.00687(18) 0.01135(19) 0.00920(19)
S3 0.0189(2) 0.0230(2) 0.0202(2) 0.00772(18) 0.01051(18) 0.00781(18)
O1 0.0229(7) 0.0214(7) 0.0255(7) 0.0055(5) 0.0105(5) 0.0086(5)
C6 0.0312(10) 0.0295(10) 0.0191(9) 0.0065(8) 0.0132(8) 0.0090(8)
C1 0.0145(8) 0.0180(9) 0.0187(8) 0.0033(7) 0.0036(7) 0.0017(7)
C2 0.0155(8) 0.0188(9) 0.0167(8) 0.0043(7) 0.0046(7) 0.0019(7)
C3 0.0173(9) 0.0252(10) 0.0330(11) 0.0022(8) 0.0114(8) 0.0058(7)
C5 0.0298(10) 0.0273(10) 0.0177(9) 0.0045(8) 0.0053(8) 0.0047(8)
C4 0.0183(9) 0.0238(10) 0.0331(11) 0.0005(8) 0.0059(8) 0.0066(8)

loop_
_atom_type_symbol
_atom_type_description
_atom_type_scat_dispersion_real
_atom_type_scat_dispersion_imag
_atom_type_scat_source
C C 0.0033 0.0016 'International Tables Vol C Tables 4.2.6.8 and 6.1.1.4'
H H 0 0 'International Tables Vol C Tables 4.2.6.8 and 6.1.1.4'
O O 0.0106 0.006 'International Tables Vol C Tables 4.2.6.8 and 6.1.1.4'
S S 0.1246 0.1234 'International Tables Vol C Tables 4.2.6.8 and 6.1.1.4'
Fe Fe 0.3463 0.8444 'International Tables Vol C Tables 4.2.6.8 and 6.1.1.4'
Ni Ni 0.3393 1.1124 'International Tables Vol C Tables 4.2.6.8 and 6.1.1.4'

loop_
_geom_angle_atom_site_label_1
_geom_angle_atom_site_label_2
_geom_angle_atom_site_label_3
_geom_angle
_geom_angle_site_symmetry_1
_geom_angle_site_symmetry_3
S3 Ni1 S3 180 . 2_665
S3 Ni1 S2 88.683(17) . 2_665
S3 Ni1 S2 91.317(17) 2_665 2_665
S3 Ni1 S2 91.318(17) . .
S3 Ni1 S2 88.683(17) 2_665 .
S2 Ni1 S2 179.9990(10) 2_665 .
C2 S5 C6 99.78(8) . .
C1 S4 C3 100.64(8) . .
C1 S2 Ni1 105.13(7) . .
C2 S3 Ni1 105.18(6) . .
C5 O1 C4 116.22(15) . .
C5 C6 S5 112.75(14) . .
C5 C6 H6A 109 . .
S5 C6 H6A 109 . .
C5 C6 H6B 109 . .
S5 C6 H6B 109 . .
H6A C6 H6B 107.8 . .
C2 C1 S2 118.96(14) . .
C2 C1 S4 124.50(14) . .
S2 C1 S4 116.53(11) . .
C1 C2 S3 119.31(13) . .
C1 C2 S5 123.46(14) . .
S3 C2 S5 117.23(10) . .
C4 C3 S4 113.42(14) . .
C4 C3 H3A 108.9 . .
S4 C3 H3A 108.9 . .
C4 C3 H3B 108.9 . .
S4 C3 H3B 108.9 . .
H3A C3 H3B 107.7 . .
O1 C5 C6 109.70(14) . .
O1 C5 H5A 109.7 . .
C6 C5 H5A 109.7 . .
O1 C5 H5B 109.7 . .
C6 C5 H5B 109.7 . .
H5A C5 H5B 108.2 . .
O1 C4 C3 108.64(15) . .
O1 C4 H4A 110 . .
C3 C4 H4A 110 . .
O1 C4 H4B 110 . .
C3 C4 H4B 110 . .
H4A C4 H4B 108.3 . .

loop_
_geom_bond_atom_site_label_1
_geom_bond_atom_site_label_2
_geom_bond_distance
_geom_bond_site_symmetry_2
Ni1 S3 2.1309(4) .
Ni1 S3 2.1310(4) 2_665
Ni1 S2 2.1345(5) 2_665
Ni1 S2 2.1345(5) .
S5 C2 1.7701(18) .
S5 C6 1.831(2) .
S4 C1 1.7694(18) .
S4 C3 1.8297(19) .
S2 C1 1.7100(18) .
S3 C2 1.7071(18) .
O1 C5 1.421(2) .
O1 C4 1.428(2) .
C6 C5 1.510(3) .
C6 H6A 0.99 .
C6 H6B 0.99 .
C1 C2 1.387(3) .
C3 C4 1.505(3) .
C3 H3A 0.99 .
C3 H3B 0.99 .
C5 H5A 0.99 .
C5 H5B 0.99 .
C4 H4A 0.99 .
C4 H4B 0.99 .

loop_
_geom_torsion_atom_site_label_1
_geom_torsion_atom_site_label_2
_geom_torsion_atom_site_label_3
_geom_torsion_atom_site_label_4
_geom_torsion
_geom_torsion_site_symmetry_1
S3 Ni1 S2 C1 -2.98(6) .
S3 Ni1 S2 C1 177.02(6) 2_665
S2 Ni1 S2 C1 138(5) 2_665
S3 Ni1 S3 C2 -153(18) 2_665
S2 Ni1 S3 C2 -177.71(6) 2_665
S2 Ni1 S3 C2 2.29(6) .
C2 S5 C6 C5 -82.30(14) .
Ni1 S2 C1 C2 3.31(16) .
Ni1 S2 C1 S4 -175.32(8) .
C3 S4 C1 C2 -99.06(17) .
C3 S4 C1 S2 79.48(12) .
S2 C1 C2 S3 -1.7(2) .
S4 C1 C2 S3 176.85(9) .
S2 C1 C2 S5 178.28(9) .
S4 C1 C2 S5 -3.2(2) .
Ni1 S3 C2 C1 -0.90(16) .
Ni1 S3 C2 S5 179.15(8) .
C6 S5 C2 C1 109.26(16) .
C6 S5 C2 S3 -70.80(12) .
C1 S4 C3 C4 82.09(15) .
C4 O1 C5 C6 -138.01(16) .
S5 C6 C5 O1 54.57(19) .
C5 O1 C4 C3 147.72(16) .
S4 C3 C4 O1 -63.03(18) .
